data_2215912
loop_
_publ_author_name
'Robert, Kirgan'
'Moore, Curtis'
'Eichhorn, David'
'Rillema, D. Paul'

_publ_section_title
;
 4-Acetylresorcinol
;
_journal_coeditor_code FL2166
_journal_issue 11
_journal_name_full 'Acta Crystallographica Section E'
_journal_page_first o4252
_journal_page_last o4252
_journal_paper_doi 10.1107/S1600536807047794
_journal_volume 63
_journal_year 2007
_chemical_formula_iupac 'C8 H8 O3'
_chemical_formula_moiety 'C8 H8 O3'
_chemical_formula_sum 'C8 H8 O3'
_chemical_formula_weight 152.14
_chemical_name_common 4-Acetylresorcinol
_chemical_name_systematic
;
1-(2,4-dihydroxyphenyl)ethanone
;
_space_group_IT_number 14
_symmetry_cell_setting monoclinic
_symmetry_space_group_name_Hall '-P 2ybc'
_symmetry_space_group_name_H-M 'P 1 21/c 1'
_atom_sites_solution_hydrogens geom
_atom_sites_solution_primary direct
_atom_sites_solution_secondary difmap
_audit_creation_method SHELXL97
_cell_angle_alpha 90.00
_cell_angle_beta 92.369(2)
_cell_angle_gamma 90.00
_cell_formula_units_Z 4
_cell_length_a 7.1325(3)
_cell_length_b 13.7067(5)
_cell_length_c 7.2998(3)
_cell_measurement_reflns_used 3391
_cell_measurement_temperature 296(2)
_cell_measurement_theta_max 26.67
_cell_measurement_theta_min 2.86
_cell_volume 713.04(5)
_computing_cell_refinement 'APEX2 (Bruker, 2006)'
_computing_data_collection 'APEX2 (Bruker, 2006)'
_computing_data_reduction 'SAINT (Bruker, 2006)'
_computing_molecular_graphics 'ORTEP-3 (Farrugia, 1997)'
_computing_publication_material 'SHELXTL (Bruker, 2006)'
_computing_structure_refinement 'SHELXL97 (Sheldrick, 1997)'
_computing_structure_solution 'SHELXTL (Bruker, 2006)'
_diffrn_ambient_temperature 296(2)
_diffrn_measured_fraction_theta_full 1.000
_diffrn_measured_fraction_theta_max 1.000
_diffrn_measurement_device_type 'Bruker APEXII CCD area-detector'
_diffrn_measurement_method '\f and \w'
_diffrn_radiation_monochromator graphite
_diffrn_radiation_source 'fine-focus sealed tube'
_diffrn_radiation_type MoK\a
_diffrn_radiation_wavelength 0.71073
_diffrn_reflns_av_R_equivalents 0.0591
_diffrn_reflns_av_sigmaI/netI 0.0382
_diffrn_reflns_limit_h_max 8
_diffrn_reflns_limit_h_min -8
_diffrn_reflns_limit_k_max 16
_diffrn_reflns_limit_k_min -16
_diffrn_reflns_limit_l_max 8
_diffrn_reflns_limit_l_min -8
_diffrn_reflns_number 11606
_diffrn_reflns_theta_full 25.99
_diffrn_reflns_theta_max 25.99
_diffrn_reflns_theta_min 2.86
_exptl_absorpt_coefficient_mu 0.109
_exptl_absorpt_correction_T_max 0.9743
_exptl_absorpt_correction_T_min 0.9475
_exptl_absorpt_correction_type numerical
_exptl_absorpt_process_details '(SADABS; Bruker, 2006)'
_exptl_crystal_colour red
_exptl_crystal_density_diffrn 1.417
_exptl_crystal_density_method 'not measured'
_exptl_crystal_description Block
_exptl_crystal_F_000 320
_exptl_crystal_size_max 0.50
_exptl_crystal_size_mid 0.32
_exptl_crystal_size_min 0.24
_refine_diff_density_max 0.339
_refine_diff_density_min -0.213
_refine_ls_extinction_method none
_refine_ls_goodness_of_fit_ref 1.061
_refine_ls_hydrogen_treatment constr
_refine_ls_matrix_type full
_refine_ls_number_parameters 103
_refine_ls_number_reflns 1394
_refine_ls_number_restraints 0
_refine_ls_restrained_S_all 1.061
_refine_ls_R_factor_all 0.0527
_refine_ls_R_factor_gt 0.0411
_refine_ls_shift/su_max 0.000
_refine_ls_shift/su_mean 0.000
_refine_ls_structure_factor_coef Fsqd
_refine_ls_weighting_details 'calc w = 1/[\s^2^(Fo^2^)+(0.0585P)^2^+0.1744P] where P=(Fo^2^+2Fc^2^)/3'
_refine_ls_weighting_scheme calc
_refine_ls_wR_factor_gt 0.1047
_refine_ls_wR_factor_ref 0.1149
_reflns_number_gt 1112
_reflns_number_total 1394
_reflns_threshold_expression I>2\s(I)
_cod_data_source_file fl2166.cif
_cod_data_source_block I
_cod_original_sg_symbol_H-M 'P 21/c'
_cod_database_code 2215912
_cod_database_fobs_code 2215912

loop_
_symmetry_equiv_pos_as_xyz
'x, y, z'
'-x, y+1/2, -z+1/2'
'-x, -y, -z'
'x, -y-1/2, z-1/2'

loop_
_atom_site_type_symbol
_atom_site_label
_atom_site_fract_x
_atom_site_fract_y
_atom_site_fract_z
_atom_site_U_iso_or_equiv
_atom_site_adp_type
_atom_site_calc_flag
_atom_site_refinement_flags
_atom_site_occupancy
C C8 1.3101(2) 0.43113(11) 0.6235(2) 0.0320(4) Uani d . 1
H H8A 1.4239 0.4138 0.5657 0.048 Uiso calc R 1
H H8B 1.3391 0.4725 0.7270 0.048 Uiso calc R 1
H H8C 1.2285 0.4652 0.5374 0.048 Uiso calc R 1
C C7 1.2146(2) 0.34057(10) 0.68663(18) 0.0249(3) Uani d . 1
C C4 1.03441(18) 0.34595(9) 0.77170(17) 0.0212(3) Uani d . 1
C C3 0.94218(19) 0.26014(9) 0.82921(17) 0.0214(3) Uani d . 1
C C2 0.77058(19) 0.26558(10) 0.91087(17) 0.0226(3) Uani d . 1
H H2 0.7107 0.2090 0.9473 0.027 Uiso calc R 1
C C1 0.68871(19) 0.35572(9) 0.93794(18) 0.0235(3) Uani d . 1
C C6 0.7743(2) 0.44146(10) 0.87870(19) 0.0259(3) Uani d . 1
H H6 0.7165 0.5016 0.8941 0.031 Uiso calc R 1
C C5 0.94371(19) 0.43583(9) 0.79787(17) 0.0239(3) Uani d . 1
H H5 1.0005 0.4929 0.7592 0.029 Uiso calc R 1
O O3 1.29189(14) 0.26013(7) 0.66509(14) 0.0320(3) Uani d . 1
O O2 1.01829(14) 0.17102(7) 0.80826(13) 0.0280(3) Uani d . 1
H H2A 1.1171 0.1762 0.7555 0.042 Uiso calc R 1
O O1 0.52510(14) 0.36696(7) 1.02242(15) 0.0320(3) Uani d . 1
H H1 0.4859 0.3134 1.0531 0.048 Uiso calc R 1

loop_
_atom_site_aniso_label
_atom_site_aniso_U_11
_atom_site_aniso_U_22
_atom_site_aniso_U_33
_atom_site_aniso_U_12
_atom_site_aniso_U_13
_atom_site_aniso_U_23
C8 0.0231(8) 0.0356(8) 0.0378(8) -0.0037(6) 0.0075(6) 0.0033(6)
C7 0.0216(8) 0.0291(8) 0.0240(7) 0.0015(6) 0.0018(5) -0.0012(5)
C4 0.0196(8) 0.0216(7) 0.0224(7) -0.0007(5) 0.0018(5) 0.0002(5)
C3 0.0234(7) 0.0196(7) 0.0212(6) 0.0027(5) 0.0003(5) -0.0014(5)
C2 0.0238(8) 0.0201(7) 0.0242(7) -0.0032(5) 0.0025(5) 0.0014(5)
C1 0.0202(7) 0.0269(7) 0.0236(7) 0.0009(5) 0.0034(5) -0.0011(5)
C6 0.0248(8) 0.0201(7) 0.0330(7) 0.0037(5) 0.0035(6) -0.0005(6)
C5 0.0246(8) 0.0192(7) 0.0280(7) -0.0017(5) 0.0020(5) 0.0010(5)
O3 0.0270(6) 0.0319(6) 0.0377(6) 0.0052(4) 0.0101(4) -0.0016(4)
O2 0.0295(6) 0.0200(5) 0.0352(6) 0.0038(4) 0.0091(4) -0.0004(4)
O1 0.0258(6) 0.0273(6) 0.0440(6) 0.0021(4) 0.0158(5) 0.0019(5)

loop_
_atom_type_symbol
_atom_type_description
_atom_type_scat_dispersion_real
_atom_type_scat_dispersion_imag
_atom_type_scat_source
C C 0.0033 0.0016 'International Tables Vol C Tables 4.2.6.8 and 6.1.1.4'
H H 0.0000 0.0000 'International Tables Vol C Tables 4.2.6.8 and 6.1.1.4'
O O 0.0106 0.0060 'International Tables Vol C Tables 4.2.6.8 and 6.1.1.4'

loop_
_geom_angle_atom_site_label_1
_geom_angle_atom_site_label_2
_geom_angle_atom_site_label_3
_geom_angle
C7 C8 H8A 109.5
C7 C8 H8B 109.5
H8A C8 H8B 109.5
C7 C8 H8C 109.5
H8A C8 H8C 109.5
H8B C8 H8C 109.5
O3 C7 C4 120.21(12)
O3 C7 C8 119.04(13)
C4 C7 C8 120.75(12)
C5 C4 C3 117.62(12)
C5 C4 C7 121.47(12)
C3 C4 C7 120.90(12)
O2 C3 C2 117.69(12)
O2 C3 C4 121.57(12)
C2 C3 C4 120.74(12)
C1 C2 C3 119.66(12)
C1 C2 H2 120.2
C3 C2 H2 120.2
O1 C1 C2 122.98(12)
O1 C1 C6 116.15(11)
C2 C1 C6 120.87(13)
C5 C6 C1 119.30(12)
C5 C6 H6 120.4
C1 C6 H6 120.4
C6 C5 C4 121.77(12)
C6 C5 H5 119.1
C4 C5 H5 119.1
C3 O2 H2A 109.5
C1 O1 H1 109.5

loop_
_geom_bond_atom_site_label_1
_geom_bond_atom_site_label_2
_geom_bond_distance
C8 C7 1.4976(19)
C8 H8A 0.9600
C8 H8B 0.9600
C8 H8C 0.9600
C7 O3 1.2455(17)
C7 C4 1.4522(19)
C4 C5 1.4081(18)
C4 C3 1.4196(18)
C3 O2 1.3480(15)
C3 C2 1.3853(19)
C2 C1 1.3842(18)
C2 H2 0.9300
C1 O1 1.3510(17)
C1 C6 1.4008(19)
C6 C5 1.369(2)
C6 H6 0.9300
C5 H5 0.9300
O2 H2A 0.8200
O1 H1 0.8200

loop_
_geom_hbond_atom_site_label_D
_geom_hbond_atom_site_label_H
_geom_hbond_atom_site_label_A
_geom_hbond_site_symmetry_A
_geom_hbond_distance_DH
_geom_hbond_distance_HA
_geom_hbond_distance_DA
_geom_hbond_angle_DHA
O2 H2A O1 . 0.820 1.839 2.56(4) 146.23
O3 H1 O2 4_466 0.820 1.922 2.65(4) 147.77

loop_
_cod_related_entry_id
_cod_related_entry_database
_cod_related_entry_code
1 ChemSpider 6724
